data_4122926
loop_
_publ_author_name
'Komor, Alexis C.'
'Barton, Jacqueline K.'

_publ_section_title
;
 An Unusual Ligand Coordination Gives Rise to a New Family of Rhodium
 Metalloinsertors with Improved Selectivity and Potency.
;
_journal_issue 40
_journal_name_full 'Journal of the American Chemical Society'
_journal_page_first 14160
_journal_paper_doi 10.1021/ja5072064
_journal_volume 136
_journal_year 2014
_chemical_formula_sum 'C46 H47 Cl2 N6 O5 Rh'
_chemical_formula_weight 937.70
_chemical_name_systematic
; 
 ? 
;
_space_group_crystal_system triclinic
_space_group_IT_number 2
_space_group_name_Hall '-P 1'
_space_group_name_H-M_alt 'P -1'
_symmetry_space_group_name_Hall '-P 1'
_symmetry_space_group_name_H-M 'P -1'
_atom_sites_solution_hydrogens mixed
_atom_sites_solution_primary direct
_atom_sites_solution_secondary difmap
_audit_creation_method SHELXL-2013
_cell_angle_alpha 64.434(4)
_cell_angle_beta 85.049(4)
_cell_angle_gamma 73.491(4)
_cell_formula_units_Z 2
_cell_length_a 9.6145(8)
_cell_length_b 15.7645(13)
_cell_length_c 16.8583(14)
_cell_measurement_reflns_used 9791
_cell_measurement_temperature 100(2)
_cell_measurement_theta_max 30.58
_cell_measurement_theta_min 2.30
_cell_volume 2208.0(3)
_computing_cell_refinement 'SAINT v8.32B (Bruker-AXS, 2011)'
_computing_data_collection 'APEX2 v2013.6-2 (Bruker-AXS, 2013)'
_computing_data_reduction 'SAINT v8.32B (Bruker-AXS, 2011)'
_computing_molecular_graphics 'Bruker SHELXTL'
_computing_publication_material 'Bruker SHELXTL'
_computing_structure_refinement 'SHELXL-2013 (Sheldrick, 2013)'
_computing_structure_solution 'SHELXS-97 (Sheldrick, 2008)'
_diffrn_ambient_temperature 100(2)
_diffrn_detector_area_resol_mean 8.33
_diffrn_measured_fraction_theta_full 0.999
_diffrn_measured_fraction_theta_max 0.997
_diffrn_measurement_device_type 'Bruker APEX-II CCD'
_diffrn_measurement_method '\f and \w scans'
_diffrn_radiation_type MoK\a
_diffrn_radiation_wavelength 0.71073
_diffrn_reflns_av_R_equivalents 0.0310
_diffrn_reflns_av_unetI/netI 0.0135
_diffrn_reflns_Laue_measured_fraction_full 0.999
_diffrn_reflns_Laue_measured_fraction_max 0.997
_diffrn_reflns_limit_h_max 13
_diffrn_reflns_limit_h_min -13
_diffrn_reflns_limit_k_max 22
_diffrn_reflns_limit_k_min -22
_diffrn_reflns_limit_l_max 24
_diffrn_reflns_limit_l_min -24
_diffrn_reflns_number 153083
_diffrn_reflns_point_group_measured_fraction_full 0.999
_diffrn_reflns_point_group_measured_fraction_max 0.997
_diffrn_reflns_theta_full 25.242
_diffrn_reflns_theta_max 30.586
_diffrn_reflns_theta_min 2.211
_diffrn_source 'fine-focus sealed tube'
_exptl_absorpt_coefficient_mu 0.560
_exptl_absorpt_correction_T_max 0.7461
_exptl_absorpt_correction_T_min 0.6678
_exptl_absorpt_correction_type multi-scan
_exptl_absorpt_process_details 'SADABS (Sheldrick, 2009)'
_exptl_crystal_colour Red
_exptl_crystal_density_diffrn 1.410
_exptl_crystal_density_method 'not measured'
_exptl_crystal_description Block
_exptl_crystal_F_000 968
_exptl_crystal_size_max 0.450
_exptl_crystal_size_mid 0.300
_exptl_crystal_size_min 0.200
_refine_diff_density_max 2.425
_refine_diff_density_min -0.777
_refine_diff_density_rms 0.107
_refine_ls_extinction_method none
_refine_ls_goodness_of_fit_ref 1.120
_refine_ls_hydrogen_treatment mixed
_refine_ls_matrix_type full
_refine_ls_number_parameters 674
_refine_ls_number_reflns 13536
_refine_ls_number_restraints 299
_refine_ls_restrained_S_all 1.165
_refine_ls_R_factor_all 0.0468
_refine_ls_R_factor_gt 0.0418
_refine_ls_shift/su_max 0.001
_refine_ls_shift/su_mean 0.000
_refine_ls_structure_factor_coef Fsqd
_refine_ls_weighting_details 'w=1/[\s^2^(Fo^2^)+(0.0461P)^2^+4.5024P] where P=(Fo^2^+2Fc^2^)/3'
_refine_ls_weighting_scheme calc
_refine_ls_wR_factor_gt 0.1050
_refine_ls_wR_factor_ref 0.1110
_reflns_Friedel_coverage 0.000
_reflns_number_gt 12452
_reflns_number_total 13536
_reflns_threshold_expression 'I > 2\s(I)'
_cod_data_source_file ja5072064_si_002.cif
_cod_data_source_block ack007
_cod_database_code 4122926
_shelx_space_group_comment
; 
The symmetry employed for this shelxl refinement is uniquely defined 
by the following loop, which should always be used as a source of 
symmetry information in preference to the above space-group names. 
They are only intended as comments. 
;
_shelx_estimated_absorpt_t_min 0.787
_shelx_estimated_absorpt_t_max 0.896
_shelxl_version_number 2013-3

loop_
_space_group_symop_operation_xyz
'x, y, z'
'-x, -y, -z'

loop_
_atom_site_label
_atom_site_type_symbol
_atom_site_fract_x
_atom_site_fract_y
_atom_site_fract_z
_atom_site_U_iso_or_equiv
_atom_site_adp_type
_atom_site_occupancy
_atom_site_site_symmetry_order
_atom_site_calc_flag
_atom_site_refinement_flags_posn
_atom_site_refinement_flags_adp
_atom_site_refinement_flags_occupancy
_atom_site_disorder_assembly
_atom_site_disorder_group
O1W O 0.38061(17) 0.69578(12) 0.67157(11) 0.0210(3) Uani 1 1 d D . . . .
H11W H 0.454(3) 0.692(3) 0.697(2) 0.032 Uiso 1 1 d D U . . .
H12W H 0.406(4) 0.689(3) 0.6257(16) 0.032 Uiso 1 1 d D U . . .
O2W O 0.1928(2) 0.60670(14) 0.79573(12) 0.0262(3) Uani 1 1 d D . . . .
H21W H 0.238(4) 0.5472(15) 0.816(2) 0.039 Uiso 1 1 d D U . . .
H22W H 0.262(3) 0.624(3) 0.765(2) 0.039 Uiso 1 1 d D U . . .
Cl1 Cl 0.49946(6) 0.67665(4) 0.49848(4) 0.02128(10) Uani 1 1 d . . . . .
Cl2 Cl 0.39580(8) 0.38968(5) 0.88105(5) 0.03621(14) Uani 1 1 d . . . . .
Rh1 Rh 0.18641(2) 0.37698(2) 0.29986(2) 0.01229(5) Uani 1 1 d . . . . .
N1 N 0.26717(18) 0.27478(12) 0.41960(11) 0.0138(3) Uani 1 1 d D . . . .
H1N H 0.327(3) 0.280(2) 0.4528(17) 0.017 Uiso 1 1 d D U . . .
C1 C 0.2487(2) 0.18898(14) 0.44380(13) 0.0156(3) Uani 1 1 d . . . . .
C2 C 0.3154(2) 0.10163(15) 0.52179(13) 0.0195(4) Uani 1 1 d . . . . .
C3 C 0.3945(3) 0.10658(17) 0.58500(15) 0.0251(4) Uani 1 1 d . . . . .
H3 H 0.3964 0.1684 0.5805 0.030 Uiso 1 1 calc R U . . .
C4 C 0.4699(3) 0.02145(19) 0.65418(16) 0.0312(5) Uani 1 1 d . . . . .
H4 H 0.5240 0.0247 0.6969 0.037 Uiso 1 1 calc R U . . .
C5 C 0.4655(3) -0.06826(19) 0.66031(17) 0.0326(5) Uani 1 1 d . . . . .
H5 H 0.5188 -0.1267 0.7068 0.039 Uiso 1 1 calc R U . . .
C6 C 0.3848(3) -0.07390(17) 0.59980(16) 0.0286(5) Uani 1 1 d . . . . .
H6 H 0.3812 -0.1361 0.6063 0.034 Uiso 1 1 calc R U . . .
C7 C 0.3078(3) 0.01088(16) 0.52873(15) 0.0224(4) Uani 1 1 d . . . . .
C8 C 0.2199(3) 0.00552(15) 0.46433(15) 0.0217(4) Uani 1 1 d . . . . .
C9 C 0.2241(3) -0.08774(18) 0.4702(2) 0.0348(6) Uani 1 1 d . . . . .
H9 H 0.2813 -0.1451 0.5159 0.042 Uiso 1 1 calc R U . . .
C10 C 0.1470(3) -0.09593(19) 0.4110(2) 0.0385(6) Uani 1 1 d . . . . .
H10 H 0.1591 -0.1586 0.4128 0.046 Uiso 1 1 calc R U . . .
C11 C 0.0497(3) -0.01392(17) 0.34729(18) 0.0271(5) Uani 1 1 d . . . . .
C12 C -0.0375(3) -0.0241(2) 0.2905(2) 0.0361(6) Uani 1 1 d . . . . .
H12 H -0.0261 -0.0869 0.2927 0.043 Uiso 1 1 calc R U . . .
C13 C -0.1376(3) 0.0545(2) 0.2327(2) 0.0364(6) Uani 1 1 d . . . . .
H13 H -0.1935 0.0470 0.1936 0.044 Uiso 1 1 calc R U . . .
C14 C -0.1574(3) 0.1469(2) 0.2317(2) 0.0359(6) Uani 1 1 d . . . . .
H14 H -0.2304 0.2014 0.1935 0.043 Uiso 1 1 calc R U . . .
C15 C -0.0727(3) 0.15932(17) 0.28502(19) 0.0274(5) Uani 1 1 d . . . . .
H15 H -0.0886 0.2223 0.2835 0.033 Uiso 1 1 calc R U . . .
C16 C 0.0374(2) 0.08044(16) 0.34207(16) 0.0209(4) Uani 1 1 d . . . . .
C17 C 0.1348(2) 0.08905(15) 0.39670(14) 0.0177(4) Uani 1 1 d . . . . .
C18 C 0.1598(2) 0.18234(14) 0.37960(13) 0.0153(3) Uani 1 1 d . . . . .
N2 N 0.12437(19) 0.26358(12) 0.30811(11) 0.0151(3) Uani 1 1 d D . . . .
H2N H 0.092(3) 0.263(2) 0.2619(15) 0.018 Uiso 1 1 d D U . . .
N3 N 0.00384(18) 0.43268(12) 0.35302(11) 0.0134(3) Uani 1 1 d . . . . .
C21 C -0.1165(2) 0.40358(15) 0.37378(14) 0.0179(4) Uani 1 1 d . . . . .
H21 H -0.1216 0.3483 0.3660 0.022 Uiso 1 1 calc R U . . .
C22 C -0.2362(2) 0.45164(17) 0.40681(15) 0.0220(4) Uani 1 1 d . . . . .
H22 H -0.3212 0.4295 0.4200 0.026 Uiso 1 1 calc R U . . .
C23 C -0.2307(2) 0.53055(17) 0.42004(15) 0.0221(4) Uani 1 1 d . . . . .
H23 H -0.3115 0.5636 0.4422 0.027 Uiso 1 1 calc R U . . .
C24 C -0.1037(2) 0.56191(15) 0.40026(14) 0.0186(4) Uani 1 1 d . . . . .
C25 C -0.0839(3) 0.64126(16) 0.41383(15) 0.0236(4) Uani 1 1 d . . . . .
H25 H -0.1605 0.6767 0.4366 0.028 Uiso 1 1 calc R U . . .
C26 C 0.0423(3) 0.66684(16) 0.39481(16) 0.0249(4) Uani 1 1 d . . . . .
H26 H 0.0529 0.7193 0.4053 0.030 Uiso 1 1 calc R U . . .
C27 C 0.1606(2) 0.61631(15) 0.35909(14) 0.0192(4) Uani 1 1 d . . . . .
C28 C 0.2944(3) 0.63961(17) 0.33703(15) 0.0234(4) Uani 1 1 d . . . . .
H28 H 0.3136 0.6893 0.3484 0.028 Uiso 1 1 calc R U . . .
C29 C 0.3961(3) 0.58951(17) 0.29898(16) 0.0227(4) Uani 1 1 d . . . . .
H29 H 0.4858 0.6054 0.2828 0.027 Uiso 1 1 calc R U . . .
C30 C 0.3682(2) 0.51513(15) 0.28391(13) 0.0175(3) Uani 1 1 d . . . . .
H30 H 0.4391 0.4822 0.2564 0.021 Uiso 1 1 calc R U . . .
N4 N 0.24552(18) 0.48929(11) 0.30701(10) 0.0127(3) Uani 1 1 d . . . . .
C31 C 0.1420(2) 0.53965(14) 0.34374(12) 0.0145(3) Uani 1 1 d . . . . .
C32 C 0.0109(2) 0.51095(14) 0.36630(12) 0.0145(3) Uani 1 1 d . . . . .
N5 N 0.12327(18) 0.46653(12) 0.17188(11) 0.0133(3) Uani 1 1 d . . . . .
C41 C 0.0024(2) 0.54210(14) 0.14282(13) 0.0168(3) Uani 1 1 d . . . . .
H41 H -0.0647 0.5535 0.1843 0.020 Uiso 1 1 calc R U . . .
C42 C -0.0265(2) 0.60358(15) 0.05425(14) 0.0193(4) Uani 1 1 d . . . . .
H42 H -0.1125 0.6563 0.0350 0.023 Uiso 1 1 calc R U . . .
C43 C 0.0725(2) 0.58666(16) -0.00597(14) 0.0201(4) Uani 1 1 d . . . . .
H43 H 0.0558 0.6284 -0.0670 0.024 Uiso 1 1 calc R U . . .
C44 C 0.1961(2) 0.50814(15) 0.02409(13) 0.0180(4) Uani 1 1 d . . . . .
H44 H 0.2640 0.4950 -0.0164 0.022 Uiso 1 1 calc R U . . .
C45 C 0.2196(2) 0.44886(14) 0.11391(13) 0.0143(3) Uani 1 1 d . . . . .
C46 C 0.3549(2) 0.36371(14) 0.15212(13) 0.0151(3) Uani 1 1 d . . . . .
O1 O 0.36852(15) 0.33337(10) 0.24481(9) 0.0141(2) Uani 1 1 d . . . . .
C53 C 0.4889(2) 0.39807(17) 0.11121(14) 0.0211(4) Uani 1 1 d . . . . .
H53A H 0.4859 0.4578 0.1170 0.032 Uiso 1 1 calc R U . . .
H53B H 0.4894 0.4115 0.0488 0.032 Uiso 1 1 calc R U . . .
H53C H 0.5769 0.3469 0.1417 0.032 Uiso 1 1 calc R U . . .
C47 C 0.3442(2) 0.27784(15) 0.13448(14) 0.0189(4) Uani 1 1 d . . . . .
C48 C 0.4627(3) 0.2232(2) 0.10741(19) 0.0324(5) Uani 1 1 d . . . . .
H48 H 0.5516 0.2406 0.0960 0.039 Uiso 1 1 calc R U . . .
C49 C 0.4493(4) 0.1429(2) 0.0973(2) 0.0454(8) Uani 1 1 d . . . . .
H49 H 0.5296 0.1040 0.0801 0.055 Uiso 1 1 calc R U . . .
C50 C 0.3191(4) 0.1205(2) 0.1126(2) 0.0414(7) Uani 1 1 d . . . . .
H50 H 0.3072 0.0659 0.1061 0.050 Uiso 1 1 calc R U . . .
C51 C 0.2058(3) 0.17899(18) 0.13749(17) 0.0298(5) Uani 1 1 d . . . . .
H51 H 0.1151 0.1639 0.1471 0.036 Uiso 1 1 calc R U . . .
N6 N 0.2165(2) 0.25618(14) 0.14893(13) 0.0221(4) Uani 1 1 d . . . . .
O1E O 0.2690(7) 0.2953(4) 0.7910(3) 0.0643(16) Uani 0.509(3) 1 d D U P A 1
H1E H 0.3033 0.3215 0.8159 0.096 Uiso 0.509(3) 1 calc R U P A 1
C11E C 0.2806(12) 0.1985(5) 0.8484(6) 0.0630(19) Uani 0.509(3) 1 d D U P A 1
H11A H 0.2253 0.1952 0.9015 0.076 Uiso 0.509(3) 1 calc R U P A 1
H11B H 0.3837 0.1629 0.8671 0.076 Uiso 0.509(3) 1 calc R U P A 1
C12E C 0.2220(13) 0.1525(6) 0.8029(7) 0.077(3) Uani 0.509(3) 1 d D U P A 1
H12A H 0.2269 0.0847 0.8436 0.115 Uiso 0.509(3) 1 calc R U P A 1
H12B H 0.2798 0.1536 0.7518 0.115 Uiso 0.509(3) 1 calc R U P A 1
H12C H 0.1208 0.1890 0.7834 0.115 Uiso 0.509(3) 1 calc R U P A 1
O2E O 0.5257(12) 0.2014(8) 0.7005(6) 0.054(2) Uani 0.261(3) 1 d D U P B 2
H2E H 0.6028 0.1556 0.7143 0.080 Uiso 0.261(3) 1 calc R U P B 2
C21E C 0.4513(15) 0.1903(10) 0.7648(9) 0.050(3) Uani 0.261(3) 1 d D U P B 2
H21A H 0.5111 0.2047 0.7999 0.060 Uiso 0.261(3) 1 calc R U P B 2
H21B H 0.4742 0.1180 0.7926 0.060 Uiso 0.261(3) 1 calc R U P B 2
C22E C 0.3204(14) 0.2115(10) 0.7999(8) 0.046(2) Uani 0.261(3) 1 d D U P B 2
H22A H 0.3294 0.1742 0.8640 0.069 Uiso 0.261(3) 1 calc R U P B 2
H22B H 0.2491 0.1940 0.7759 0.069 Uiso 0.261(3) 1 calc R U P B 2
H22C H 0.2882 0.2816 0.7850 0.069 Uiso 0.261(3) 1 calc R U P B 2
O3E O 0.4777(12) 0.1536(10) 0.8491(10) 0.065(3) Uani 0.229(3) 1 d D U P C 3
H3E H 0.4987 0.1999 0.8530 0.097 Uiso 0.229(3) 1 calc R U P C 3
C31E C 0.367(2) 0.1336(11) 0.8984(11) 0.068(3) Uani 0.229(3) 1 d D U P C 3
H31A H 0.3931 0.1077 0.9616 0.082 Uiso 0.229(3) 1 calc R U P C 3
H31B H 0.3312 0.0854 0.8888 0.082 Uiso 0.229(3) 1 calc R U P C 3
C32E C 0.2480(14) 0.2362(11) 0.8657(10) 0.046(2) Uani 0.229(3) 1 d D U P C 3
H32A H 0.1620 0.2293 0.9010 0.069 Uiso 0.229(3) 1 calc R U P C 3
H32B H 0.2209 0.2590 0.8037 0.069 Uiso 0.229(3) 1 calc R U P C 3
H32C H 0.2878 0.2836 0.8723 0.069 Uiso 0.229(3) 1 calc R U P C 3
O1F O 0.8115(9) 0.2310(8) 0.9372(7) 0.095(2) Uani 0.453(3) 1 d D U P D 1
H1F H 0.8414 0.2756 0.8971 0.143 Uiso 0.453(3) 1 calc R U P D 1
C11F C 0.7652(13) 0.1845(10) 0.9038(8) 0.091(2) Uani 0.453(3) 1 d D U P D 1
H11C H 0.6996 0.2330 0.8525 0.109 Uiso 0.453(3) 1 calc R U P D 1
H11D H 0.7062 0.1457 0.9479 0.109 Uiso 0.453(3) 1 calc R U P D 1
C12F C 0.8717(14) 0.1205(10) 0.8760(8) 0.091(3) Uani 0.453(3) 1 d D U P D 1
H12D H 0.8234 0.0919 0.8489 0.137 Uiso 0.453(3) 1 calc R U P D 1
H12E H 0.9325 0.0682 0.9269 0.137 Uiso 0.453(3) 1 calc R U P D 1
H12F H 0.9324 0.1573 0.8329 0.137 Uiso 0.453(3) 1 calc R U P D 1
O2F O 0.9572(18) 0.1499(13) 0.9924(11) 0.102(4) Uani 0.252(3) 1 d D U P E 2
H2F H 1.0366 0.1493 0.9673 0.153 Uiso 0.252(3) 1 calc R U P E 2
C21F C 0.875(2) 0.1178(16) 0.9578(11) 0.075(3) Uani 0.252(3) 1 d D U P E 2
H21C H 0.9392 0.0830 0.9256 0.090 Uiso 0.252(3) 1 calc R U P E 2
H21D H 0.8056 0.1754 0.9140 0.090 Uiso 0.252(3) 1 calc R U P E 2
C22F C 0.7963(15) 0.0552(10) 1.0165(8) 0.051(3) Uani 0.252(3) 1 d D U P E 2
H22D H 0.7283 0.0457 0.9831 0.077 Uiso 0.252(3) 1 calc R U P E 2
H22E H 0.7422 0.0845 1.0547 0.077 Uiso 0.252(3) 1 calc R U P E 2
H22F H 0.8635 -0.0081 1.0526 0.077 Uiso 0.252(3) 1 calc R U P E 2
O3F O 0.6833(12) 0.2132(11) 0.9774(8) 0.111(5) Uani 0.295(3) 1 d D U P F 3
H3F H 0.6805 0.1593 0.9799 0.166 Uiso 0.295(3) 1 calc R U P F 3
C31F C 0.8163(19) 0.214(2) 0.9803(13) 0.096(4) Uani 0.295(3) 1 d D U P F 3
H31C H 0.8596 0.1633 1.0387 0.115 Uiso 0.295(3) 1 calc R U P F 3
H31D H 0.8159 0.2778 0.9775 0.115 Uiso 0.295(3) 1 calc R U P F 3
C32F C 0.9128(15) 0.1970(17) 0.9142(12) 0.087(4) Uani 0.295(3) 1 d D U P F 3
H32D H 1.0127 0.1892 0.9303 0.131 Uiso 0.295(3) 1 calc R U P F 3
H32E H 0.8839 0.2531 0.8569 0.131 Uiso 0.295(3) 1 calc R U P F 3
H32F H 0.9070 0.1377 0.9107 0.131 Uiso 0.295(3) 1 calc R U P F 3

loop_
_atom_site_aniso_label
_atom_site_aniso_U_11
_atom_site_aniso_U_22
_atom_site_aniso_U_33
_atom_site_aniso_U_23
_atom_site_aniso_U_13
_atom_site_aniso_U_12
O1W 0.0178(7) 0.0234(7) 0.0242(7) -0.0127(6) 0.0023(6) -0.0052(6)
O2W 0.0241(8) 0.0294(8) 0.0253(8) -0.0106(7) 0.0041(6) -0.0100(7)
Cl1 0.0199(2) 0.0233(2) 0.0277(2) -0.01547(19) 0.00531(18) -0.01010(18)
Cl2 0.0386(3) 0.0356(3) 0.0366(3) -0.0182(3) 0.0169(3) -0.0132(3)
Rh1 0.01303(7) 0.01144(7) 0.01441(7) -0.00688(5) 0.00213(5) -0.00456(5)
N1 0.0157(7) 0.0134(7) 0.0140(7) -0.0059(6) 0.0011(5) -0.0065(6)
C1 0.0179(8) 0.0149(8) 0.0146(8) -0.0060(7) 0.0035(6) -0.0068(7)
C2 0.0257(10) 0.0155(8) 0.0159(8) -0.0037(7) 0.0032(7) -0.0094(7)
C3 0.0357(12) 0.0218(10) 0.0173(9) -0.0037(8) -0.0005(8) -0.0141(9)
C4 0.0422(14) 0.0290(12) 0.0183(10) -0.0027(9) -0.0039(9) -0.0138(11)
C5 0.0420(14) 0.0249(11) 0.0211(10) 0.0008(9) -0.0024(10) -0.0108(10)
C6 0.0374(13) 0.0176(10) 0.0257(11) -0.0026(8) 0.0009(9) -0.0105(9)
C7 0.0290(11) 0.0163(9) 0.0209(9) -0.0050(7) 0.0037(8) -0.0102(8)
C8 0.0258(10) 0.0151(9) 0.0255(10) -0.0074(8) 0.0029(8) -0.0101(8)
C9 0.0446(15) 0.0151(10) 0.0430(14) -0.0063(10) -0.0081(12) -0.0127(10)
C10 0.0464(16) 0.0180(10) 0.0555(17) -0.0159(11) -0.0103(13) -0.0116(10)
C11 0.0270(11) 0.0198(10) 0.0417(13) -0.0168(10) -0.0010(9) -0.0102(8)
C12 0.0365(14) 0.0264(12) 0.0558(17) -0.0247(12) -0.0063(12) -0.0102(10)
C13 0.0289(12) 0.0349(13) 0.0573(18) -0.0281(13) -0.0081(12) -0.0101(10)
C14 0.0246(12) 0.0303(12) 0.0595(18) -0.0254(13) -0.0113(11) -0.0033(10)
C15 0.0196(10) 0.0218(10) 0.0474(14) -0.0204(10) -0.0035(9) -0.0045(8)
C16 0.0182(9) 0.0188(9) 0.0323(11) -0.0151(8) 0.0037(8) -0.0087(7)
C17 0.0178(9) 0.0149(8) 0.0240(9) -0.0098(7) 0.0052(7) -0.0087(7)
C18 0.0147(8) 0.0158(8) 0.0186(8) -0.0089(7) 0.0052(6) -0.0075(7)
N2 0.0164(7) 0.0132(7) 0.0191(7) -0.0087(6) 0.0010(6) -0.0061(6)
N3 0.0132(7) 0.0144(7) 0.0148(7) -0.0075(6) 0.0025(5) -0.0053(6)
C21 0.0174(9) 0.0205(9) 0.0201(9) -0.0104(7) 0.0036(7) -0.0091(7)
C22 0.0162(9) 0.0282(10) 0.0237(10) -0.0120(8) 0.0056(7) -0.0089(8)
C23 0.0167(9) 0.0261(10) 0.0234(10) -0.0127(8) 0.0065(7) -0.0038(8)
C24 0.0188(9) 0.0177(9) 0.0191(9) -0.0091(7) 0.0043(7) -0.0036(7)
C25 0.0281(11) 0.0203(9) 0.0254(10) -0.0147(8) 0.0080(8) -0.0048(8)
C26 0.0343(12) 0.0183(9) 0.0278(11) -0.0155(8) 0.0070(9) -0.0084(8)
C27 0.0258(10) 0.0157(8) 0.0206(9) -0.0102(7) 0.0036(7) -0.0092(7)
C28 0.0313(11) 0.0214(10) 0.0264(10) -0.0136(8) 0.0055(8) -0.0159(9)
C29 0.0236(10) 0.0223(10) 0.0291(11) -0.0131(8) 0.0059(8) -0.0142(8)
C30 0.0173(9) 0.0170(8) 0.0199(9) -0.0086(7) 0.0040(7) -0.0071(7)
N4 0.0141(7) 0.0112(6) 0.0139(7) -0.0056(5) 0.0015(5) -0.0049(5)
C31 0.0187(8) 0.0128(8) 0.0138(8) -0.0063(6) 0.0014(6) -0.0061(6)
C32 0.0165(8) 0.0135(8) 0.0150(8) -0.0073(6) 0.0033(6) -0.0050(6)
N5 0.0129(7) 0.0127(7) 0.0155(7) -0.0060(6) 0.0007(5) -0.0052(5)
C41 0.0151(8) 0.0158(8) 0.0199(9) -0.0087(7) 0.0011(7) -0.0029(7)
C42 0.0182(9) 0.0178(9) 0.0198(9) -0.0076(7) -0.0018(7) -0.0016(7)
C43 0.0221(10) 0.0209(9) 0.0158(8) -0.0064(7) -0.0003(7) -0.0056(8)
C44 0.0179(9) 0.0202(9) 0.0169(8) -0.0089(7) 0.0020(7) -0.0056(7)
C45 0.0140(8) 0.0138(8) 0.0170(8) -0.0081(7) 0.0009(6) -0.0044(6)
C46 0.0141(8) 0.0169(8) 0.0157(8) -0.0091(7) 0.0014(6) -0.0029(6)
O1 0.0124(6) 0.0161(6) 0.0138(6) -0.0073(5) 0.0009(5) -0.0026(5)
C53 0.0151(9) 0.0286(10) 0.0197(9) -0.0104(8) 0.0042(7) -0.0071(8)
C47 0.0209(9) 0.0164(8) 0.0177(8) -0.0086(7) -0.0043(7) 0.0008(7)
C48 0.0252(11) 0.0344(13) 0.0428(14) -0.0277(12) -0.0063(10) 0.0047(10)
C49 0.0424(16) 0.0392(15) 0.063(2) -0.0406(16) -0.0119(14) 0.0112(12)
C50 0.0581(19) 0.0244(12) 0.0467(16) -0.0239(12) -0.0136(14) 0.0000(12)
C51 0.0435(14) 0.0229(10) 0.0291(11) -0.0137(9) -0.0014(10) -0.0128(10)
N6 0.0292(10) 0.0190(8) 0.0214(8) -0.0103(7) 0.0005(7) -0.0085(7)
O1E 0.097(4) 0.075(3) 0.035(2) -0.017(2) -0.012(2) -0.048(3)
C11E 0.094(5) 0.042(3) 0.063(4) -0.037(2) -0.019(4) -0.002(3)
C12E 0.107(7) 0.059(4) 0.070(5) -0.023(4) -0.039(5) -0.026(5)
O2E 0.074(6) 0.060(6) 0.042(4) -0.024(4) 0.014(4) -0.039(5)
C21E 0.078(6) 0.039(5) 0.048(5) -0.029(5) 0.018(5) -0.025(5)
C22E 0.078(5) 0.046(5) 0.029(4) -0.032(4) 0.006(4) -0.015(5)
O3E 0.053(5) 0.060(6) 0.089(7) -0.046(5) -0.020(4) 0.002(4)
C31E 0.113(7) 0.054(5) 0.051(6) -0.033(5) 0.002(5) -0.026(5)
C32E 0.052(5) 0.064(6) 0.052(6) -0.042(5) 0.019(5) -0.035(4)
O1F 0.053(4) 0.119(6) 0.094(5) -0.040(5) -0.010(4) 0.002(4)
C11F 0.066(5) 0.107(6) 0.068(5) -0.005(4) -0.005(4) -0.029(4)
C12F 0.085(6) 0.117(8) 0.071(6) -0.032(5) -0.024(5) -0.031(5)
O2F 0.086(7) 0.124(8) 0.081(7) -0.018(7) -0.016(6) -0.042(6)
C21F 0.052(5) 0.102(6) 0.055(5) -0.018(5) 0.007(4) -0.022(5)
C22F 0.048(7) 0.060(7) 0.034(6) -0.022(5) 0.011(5) 0.003(5)
O3F 0.054(4) 0.112(8) 0.073(6) 0.005(6) 0.022(4) 0.036(5)
C31F 0.090(5) 0.103(7) 0.062(6) -0.015(6) 0.012(5) -0.014(5)
C32F 0.044(5) 0.118(8) 0.076(7) -0.021(6) 0.013(5) -0.024(6)

loop_
_atom_type_symbol
_atom_type_description
_atom_type_scat_dispersion_real
_atom_type_scat_dispersion_imag
_atom_type_scat_source
C C 0.0033 0.0016 'International Tables Vol C Tables 4.2.6.8 and 6.1.1.4'
H H 0.0000 0.0000 'International Tables Vol C Tables 4.2.6.8 and 6.1.1.4'
Cl Cl 0.1484 0.1585 'International Tables Vol C Tables 4.2.6.8 and 6.1.1.4'
N N 0.0061 0.0033 'International Tables Vol C Tables 4.2.6.8 and 6.1.1.4'
O O 0.0106 0.0060 'International Tables Vol C Tables 4.2.6.8 and 6.1.1.4'
Rh Rh -1.1178 0.9187 'International Tables Vol C Tables 4.2.6.8 and 6.1.1.4'

loop_
_geom_angle_atom_site_label_1
_geom_angle_atom_site_label_2
_geom_angle_atom_site_label_3
_geom_angle
H11W O1W H12W 108(3)
H21W O2W H22W 93(3)
N2 Rh1 O1 89.62(6)
N2 Rh1 N1 78.02(7)
O1 Rh1 N1 91.01(6)
N2 Rh1 N5 97.68(7)
O1 Rh1 N5 81.68(6)
N1 Rh1 N5 171.58(7)
N2 Rh1 N3 95.10(7)
O1 Rh1 N3 175.15(6)
N1 Rh1 N3 91.05(7)
N5 Rh1 N3 96.57(7)
N2 Rh1 N4 173.15(7)
O1 Rh1 N4 94.69(6)
N1 Rh1 N4 96.56(6)
N5 Rh1 N4 88.22(6)
N3 Rh1 N4 80.72(6)
C1 N1 Rh1 117.07(14)
C1 N1 H1N 116.5(19)
Rh1 N1 H1N 125.5(19)
N1 C1 C2 125.73(19)
N1 C1 C18 114.03(17)
C2 C1 C18 120.03(17)
C3 C2 C7 120.7(2)
C3 C2 C1 121.14(19)
C7 C2 C1 118.01(19)
C4 C3 C2 120.3(2)
C4 C3 H3 119.9
C2 C3 H3 119.9
C5 C4 C3 119.3(2)
C5 C4 H4 120.3
C3 C4 H4 120.3
C6 C5 C4 120.9(2)
C6 C5 H5 119.6
C4 C5 H5 119.6
C5 C6 C7 121.2(2)
C5 C6 H6 119.4
C7 C6 H6 119.4
C6 C7 C2 117.6(2)
C6 C7 C8 121.5(2)
C2 C7 C8 120.9(2)
C17 C8 C9 118.8(2)
C17 C8 C7 122.39(19)
C9 C8 C7 118.8(2)
C10 C9 C8 120.7(2)
C10 C9 H9 119.6
C8 C9 H9 119.6
C9 C10 C11 121.8(2)
C9 C10 H10 119.1
C11 C10 H10 119.1
C10 C11 C12 121.4(2)
C10 C11 C16 118.9(2)
C12 C11 C16 119.7(2)
C13 C12 C11 121.3(2)
C13 C12 H12 119.4
C11 C12 H12 119.4
C12 C13 C14 119.2(2)
C12 C13 H13 120.4
C14 C13 H13 120.4
C15 C14 C13 120.8(3)
C15 C14 H14 119.6
C13 C14 H14 119.6
C14 C15 C16 121.3(2)
C14 C15 H15 119.3
C16 C15 H15 119.3
C15 C16 C11 117.4(2)
C15 C16 C17 124.26(19)
C11 C16 C17 118.3(2)
C8 C17 C16 120.40(18)
C8 C17 C18 117.00(19)
C16 C17 C18 122.35(19)
N2 C18 C17 127.34(19)
N2 C18 C1 112.32(16)
C17 C18 C1 120.01(18)
C18 N2 Rh1 118.42(14)
C18 N2 H2N 118.9(19)
Rh1 N2 H2N 121.3(19)
C21 N3 C32 118.26(17)
C21 N3 Rh1 128.57(14)
C32 N3 Rh1 113.16(12)
N3 C21 C22 122.26(19)
N3 C21 H21 118.9
C22 C21 H21 118.9
C23 C22 C21 120.04(19)
C23 C22 H22 120.0
C21 C22 H22 120.0
C22 C23 C24 119.01(19)
C22 C23 H23 120.5
C24 C23 H23 120.5
C32 C24 C23 117.67(19)
C32 C24 C25 118.34(19)
C23 C24 C25 123.98(19)
C26 C25 C24 121.1(2)
C26 C25 H25 119.4
C24 C25 H25 119.4
C25 C26 C27 121.5(2)
C25 C26 H26 119.3
C27 C26 H26 119.3
C31 C27 C28 117.31(19)
C31 C27 C26 118.22(19)
C28 C27 C26 124.46(19)
C29 C28 C27 119.10(19)
C29 C28 H28 120.5
C27 C28 H28 120.5
C28 C29 C30 120.2(2)
C28 C29 H29 119.9
C30 C29 H29 119.9
N4 C30 C29 121.93(19)
N4 C30 H30 119.0
C29 C30 H30 119.0
C30 N4 C31 118.53(16)
C30 N4 Rh1 128.97(14)
C31 N4 Rh1 112.47(12)
N4 C31 C27 122.87(18)
N4 C31 C32 116.93(16)
C27 C31 C32 120.19(18)
N3 C32 C24 122.74(18)
N3 C32 C31 116.64(17)
C24 C32 C31 120.61(17)
C41 N5 C45 119.95(17)
C41 N5 Rh1 125.93(14)
C45 N5 Rh1 113.99(13)
N5 C41 C42 121.84(18)
N5 C41 H41 119.1
C42 C41 H41 119.1
C41 C42 C43 118.73(19)
C41 C42 H42 120.6
C43 C42 H42 120.6
C44 C43 C42 119.28(19)
C44 C43 H43 120.4
C42 C43 H43 120.4
C43 C44 C45 119.47(19)
C43 C44 H44 120.3
C45 C44 H44 120.3
N5 C45 C44 120.72(18)
N5 C45 C46 116.72(17)
C44 C45 C46 122.54(17)
O1 C46 C45 109.79(15)
O1 C46 C53 107.27(16)
C45 C46 C53 108.95(17)
O1 C46 C47 109.56(16)
C45 C46 C47 109.66(16)
C53 C46 C47 111.57(17)
C46 O1 Rh1 114.93(11)
C46 C53 H53A 109.5
C46 C53 H53B 109.5
H53A C53 H53B 109.5
C46 C53 H53C 109.5
H53A C53 H53C 109.5
H53B C53 H53C 109.5
N6 C47 C48 121.5(2)
N6 C47 C46 116.80(18)
C48 C47 C46 121.7(2)
C49 C48 C47 119.2(3)
C49 C48 H48 120.4
C47 C48 H48 120.4
C50 C49 C48 119.2(3)
C50 C49 H49 120.4
C48 C49 H49 120.4
C49 C50 C51 118.3(2)
C49 C50 H50 120.9
C51 C50 H50 120.9
N6 C51 C50 123.6(3)
N6 C51 H51 118.2
C50 C51 H51 118.2
C47 N6 C51 118.1(2)
C11E O1E H1E 109.5
O1E C11E C12E 108.9(7)
O1E C11E H11A 109.9
C12E C11E H11A 109.9
O1E C11E H11B 109.9
C12E C11E H11B 109.9
H11A C11E H11B 108.3
C11E C12E H12A 109.5
C11E C12E H12B 109.5
H12A C12E H12B 109.5
C11E C12E H12C 109.5
H12A C12E H12C 109.5
H12B C12E H12C 109.5
C21E O2E H2E 109.5
O2E C21E C22E 149.8(15)
O2E C21E H21A 99.2
C22E C21E H21A 99.2
O2E C21E H21B 99.2
C22E C21E H21B 99.2
H21A C21E H21B 104.0
C21E C22E H22A 109.5
C21E C22E H22B 109.5
H22A C22E H22B 109.5
C21E C22E H22C 109.5
H22A C22E H22C 109.5
H22B C22E H22C 109.5
C31E O3E H3E 109.5
O3E C31E C32E 103.4(11)
O3E C31E H31A 111.1
C32E C31E H31A 111.1
O3E C31E H31B 111.1
C32E C31E H31B 111.1
H31A C31E H31B 109.0
C31E C32E H32A 109.5
C31E C32E H32B 109.5
H32A C32E H32B 109.5
C31E C32E H32C 109.5
H32A C32E H32C 109.5
H32B C32E H32C 109.5
C11F O1F H1F 109.5
O1F C11F C12F 116.9(10)
O1F C11F H11C 108.1
C12F C11F H11C 108.1
O1F C11F H11D 108.1
C12F C11F H11D 108.1
H11C C11F H11D 107.3
C11F C12F H12D 109.5
C11F C12F H12E 109.5
H12D C12F H12E 109.5
C11F C12F H12F 109.5
H12D C12F H12F 109.5
H12E C12F H12F 109.5
C21F O2F H2F 109.5
O2F C21F C22F 117.1(13)
O2F C21F H21C 108.0
C22F C21F H21C 108.0
O2F C21F H21D 108.0
C22F C21F H21D 108.0
H21C C21F H21D 107.3
C21F C22F H22D 109.5
C21F C22F H22E 109.5
H22D C22F H22E 109.5
C21F C22F H22F 109.5
H22D C22F H22F 109.5
H22E C22F H22F 109.5
C31F O3F H3F 109.5
O3F C31F C32F 119.1(15)
O3F C31F H31C 107.5
C32F C31F H31C 107.5
O3F C31F H31D 107.5
C32F C31F H31D 107.5
H31C C31F H31D 107.0
C31F C32F H32D 109.5
C31F C32F H32E 109.5
H32D C32F H32E 109.5
C31F C32F H32F 109.5
H32D C32F H32F 109.5
H32E C32F H32F 109.5

loop_
_geom_bond_atom_site_label_1
_geom_bond_atom_site_label_2
_geom_bond_distance
O1W H11W 0.837(18)
O1W H12W 0.831(18)
O2W H21W 0.838(18)
O2W H22W 0.836(18)
Rh1 N2 1.9870(16)
Rh1 O1 1.9964(14)
Rh1 N1 2.0064(17)
Rh1 N5 2.0315(17)
Rh1 N3 2.0462(16)
Rh1 N4 2.0592(16)
N1 C1 1.294(2)
N1 H1N 0.876(17)
C1 C2 1.455(3)
C1 C18 1.490(3)
C2 C3 1.402(3)
C2 C7 1.407(3)
C3 C4 1.389(3)
C3 H3 0.9500
C4 C5 1.385(4)
C4 H4 0.9500
C5 C6 1.380(4)
C5 H5 0.9500
C6 C7 1.407(3)
C6 H6 0.9500
C7 C8 1.476(3)
C8 C17 1.399(3)
C8 C9 1.419(3)
C9 C10 1.361(4)
C9 H9 0.9500
C10 C11 1.410(4)
C10 H10 0.9500
C11 C12 1.411(4)
C11 C16 1.422(3)
C12 C13 1.361(4)
C12 H12 0.9500
C13 C14 1.408(4)
C13 H13 0.9500
C14 C15 1.370(3)
C14 H14 0.9500
C15 C16 1.410(3)
C15 H15 0.9500
C16 C17 1.439(3)
C17 C18 1.458(3)
C18 N2 1.304(3)
N2 H2N 0.870(17)
N3 C21 1.328(2)
N3 C32 1.366(2)
C21 C22 1.403(3)
C21 H21 0.9500
C22 C23 1.371(3)
C22 H22 0.9500
C23 C24 1.406(3)
C23 H23 0.9500
C24 C32 1.405(3)
C24 C25 1.430(3)
C25 C26 1.355(3)
C25 H25 0.9500
C26 C27 1.439(3)
C26 H26 0.9500
C27 C31 1.400(3)
C27 C28 1.413(3)
C28 C29 1.372(3)
C28 H28 0.9500
C29 C30 1.400(3)
C29 H29 0.9500
C30 N4 1.329(2)
C30 H30 0.9500
N4 C31 1.368(2)
C31 C32 1.425(3)
N5 C41 1.348(2)
N5 C45 1.350(2)
C41 C42 1.384(3)
C41 H41 0.9500
C42 C43 1.389(3)
C42 H42 0.9500
C43 C44 1.388(3)
C43 H43 0.9500
C44 C45 1.391(3)
C44 H44 0.9500
C45 C46 1.522(3)
C46 O1 1.429(2)
C46 C53 1.532(3)
C46 C47 1.537(3)
C53 H53A 0.9800
C53 H53B 0.9800
C53 H53C 0.9800
C47 N6 1.341(3)
C47 C48 1.393(3)
C48 C49 1.389(4)
C48 H48 0.9500
C49 C50 1.370(5)
C49 H49 0.9500
C50 C51 1.378(4)
C50 H50 0.9500
C51 N6 1.344(3)
C51 H51 0.9500
O1E C11E 1.388(9)
O1E H1E 0.8400
C11E C12E 1.489(9)
C11E H11A 0.9900
C11E H11B 0.9900
C12E H12A 0.9800
C12E H12B 0.9800
C12E H12C 0.9800
O2E C21E 1.221(11)
O2E H2E 0.8400
C21E C22E 1.360(13)
C21E H21A 0.9900
C21E H21B 0.9900
C22E H22A 0.9800
C22E H22B 0.9800
C22E H22C 0.9800
O3E C31E 1.321(15)
O3E H3E 0.8400
C31E C32E 1.583(15)
C31E H31A 0.9900
C31E H31B 0.9900
C32E H32A 0.9800
C32E H32B 0.9800
C32E H32C 0.9800
O1F C11F 1.279(12)
O1F H1F 0.8400
C11F C12F 1.424(13)
C11F H11C 0.9900
C11F H11D 0.9900
C12F H12D 0.9800
C12F H12E 0.9800
C12F H12F 0.9800
O2F C21F 1.332(14)
O2F H2F 0.8400
C21F C22F 1.408(14)
C21F H21C 0.9900
C21F H21D 0.9900
C22F H22D 0.9800
C22F H22E 0.9800
C22F H22F 0.9800
O3F C31F 1.286(15)
O3F H3F 0.8400
C31F C32F 1.452(15)
C31F H31C 0.9900
C31F H31D 0.9900
C32F H32D 0.9800
C32F H32E 0.9800
C32F H32F 0.9800

loop_
_geom_hbond_atom_site_label_D
_geom_hbond_atom_site_label_H
_geom_hbond_atom_site_label_A
_geom_hbond_distance_DH
_geom_hbond_distance_HA
_geom_hbond_distance_DA
_geom_hbond_angle_DHA
_geom_hbond_site_symmetry_A
O1W H11W O1 0.837(18) 1.891(19) 2.723(2) 172(3) 2_666
O1W H12W Cl1 0.831(18) 2.319(18) 3.1463(17) 174(3) .
O2W H21W Cl2 0.838(18) 2.34(2) 3.166(2) 170(4) .
O2W H22W O1W 0.836(18) 1.99(2) 2.804(2) 164(4) .
N1 H1N Cl1 0.876(17) 2.305(18) 3.1547(17) 163(3) 2_666
N2 H2N N6 0.870(17) 2.19(3) 2.793(3) 126(2) .
C21 H21 O2W 0.95 2.60 3.092(3) 112.3 2_566
C21 H21 N2 0.95 2.69 3.197(3) 113.7 .
C22 H22 Cl1 0.95 2.62 3.531(2) 160.9 2_566
C29 H29 Cl2 0.95 2.87 3.433(2) 118.8 2_666
C30 H30 O1W 0.95 2.65 3.323(3) 128.6 2_666
C41 H41 N3 0.95 2.66 3.202(3) 116.6 .
C44 H44 Cl2 0.95 2.87 3.747(2) 153.3 1_554
C53 H53A Cl2 0.98 2.95 3.867(2) 156.1 2_666
C48 H48 O3F 0.95 2.41 2.939(11) 115.2 1_554
O1E H1E Cl2 0.84 2.21 3.050(5) 179.5 .
C32E H32C Cl2 0.98 2.26 3.240(14) 175.2 .
